data_7100975
loop_
_publ_author_name
'John Holbrey'
'Alan R. Katritzky'
'Kostyantyn Kirichenko'
'W Matthew Reichert'
'Robin D. Rogers'
'Shailendra Singh'
'Marcin Smiglak'

_publ_section_title
;
1-Butyl-3-methylimidazolium
3,5-dinitro-1,2,4-triazolate: A novel ionic liquid containing a rigid,
planar energetic anion
;
_journal_name_full 'Chemical Communications'
_journal_paper_doi 10.1039/b414683b
_journal_year 2005
_chemical_formula_sum 'C10 H20 N6 O4'
_chemical_formula_weight 288.32
_space_group_IT_number 19
_symmetry_cell_setting orthorhombic
_symmetry_space_group_name_Hall 'P 2ac 2ab'
_symmetry_space_group_name_H-M 'P 21 21 21'
_cell_angle_alpha 90.00
_cell_angle_beta 90.00
_cell_angle_gamma 90.00
_cell_formula_units_Z 4
_cell_length_a 6.9962(17)
_cell_length_b 12.148(3)
_cell_length_c 16.572(4)
_cell_measurement_temperature 173(2)
_cell_volume 1408.5(6)
_diffrn_ambient_temperature 173(2)
_exptl_crystal_density_diffrn 1.360
_cod_depositor_comments
;
The following automatic conversions were performed:
'_symmetry_cell_setting' value 'Orthorhombic' changed to 'orthorhombic'
according to '/home/saulius/struct/CIF-dictionaries/cif_core.dic'
dictionary named 'cif_core.dic' version 2.4.1 from 2010-06-29.

Automatic conversion script
Id: cif_fix_enum 1527 2010-12-29 10:47:43Z saulius 
;
_cod_database_code 7100975

loop_
_symmetry_equiv_pos_as_xyz
'x, y, z'
'-x+1/2, -y, z+1/2'
'-x, y+1/2, -z+1/2'
'x+1/2, -y+1/2, -z'

loop_
_atom_site_label
_atom_site_type_symbol
_atom_site_fract_x
_atom_site_fract_y
_atom_site_fract_z
_atom_site_U_iso_or_equiv
_atom_site_adp_type
_atom_site_occupancy
_atom_site_symmetry_multiplicity
_atom_site_calc_flag
_atom_site_refinement_flags
_atom_site_disorder_assembly
_atom_site_disorder_group
N2 N 0.27776(15) 0.54866(9) 0.72796(6) 0.0281(2) Uani 1 1 d . . .
N3 N 0.20224(16) 0.56468(9) 0.86072(6) 0.0326(3) Uani 1 1 d . . .
N4 N 0.25143(15) 0.66661(9) 0.83395(6) 0.0326(3) Uani 1 1 d . . .
N5 N 0.35587(15) 0.74078(8) 0.70558(6) 0.0298(3) Uani 1 1 d . . .
N6 N 0.17086(16) 0.38459(9) 0.79908(7) 0.0351(3) Uani 1 1 d . . .
O1 O 0.35393(18) 0.83372(8) 0.73316(6) 0.0544(3) Uani 1 1 d . . .
O2 O 0.40892(16) 0.71950(8) 0.63710(5) 0.0415(3) Uani 1 1 d . . .
O3 O 0.19334(17) 0.32961(8) 0.73840(6) 0.0527(3) Uani 1 1 d . . .
O4 O 0.10566(17) 0.34896(9) 0.86264(6) 0.0504(3) Uani 1 1 d . . .
C9 C 0.29376(17) 0.65086(10) 0.75641(7) 0.0259(3) Uani 1 1 d . . .
C10 C 0.22029(17) 0.50097(10) 0.79573(7) 0.0274(3) Uani 1 1 d . . .
N1 N 0.78128(14) 0.49027(8) 0.54023(6) 0.0229(2) Uani 1 1 d . . .
C1 C 0.84582(19) 0.60345(11) 0.51358(9) 0.0313(3) Uani 1 1 d . . .
H1A H 0.7931(18) 0.6136(11) 0.4588(8) 0.025(3) Uiso 1 1 d . . .
H1B H 0.782(2) 0.6556(12) 0.5499(9) 0.033(4) Uiso 1 1 d . . .
C2 C 1.0595(2) 0.62088(15) 0.51394(10) 0.0420(4) Uani 1 1 d . . .
H2A H 1.120(3) 0.5756(15) 0.4747(12) 0.057(5) Uiso 1 1 d . . .
H2B H 1.114(3) 0.6129(15) 0.5691(11) 0.053(5) Uiso 1 1 d . . .
H2C H 1.078(3) 0.6981(18) 0.4972(11) 0.070(6) Uiso 1 1 d . . .
C3 C 0.85909(19) 0.40160(12) 0.48485(8) 0.0287(3) Uani 1 1 d . . .
H3A H 0.998(2) 0.4057(10) 0.4893(7) 0.021(3) Uiso 1 1 d . . .
H3B H 0.8191(19) 0.3346(12) 0.5095(8) 0.026(3) Uiso 1 1 d . . .
C4 C 0.7976(2) 0.41025(15) 0.39790(8) 0.0396(4) Uani 1 1 d . . .
H4A H 0.839(3) 0.4772(16) 0.3728(11) 0.058(5) Uiso 1 1 d . . .
H4B H 0.851(2) 0.3451(14) 0.3665(10) 0.051(4) Uiso 1 1 d . . .
H4C H 0.659(3) 0.4065(15) 0.3916(10) 0.056(5) Uiso 1 1 d . . .
C5 C 0.56368(17) 0.49122(11) 0.53859(8) 0.0263(3) Uani 1 1 d . . .
H5A H 0.5307(19) 0.5133(11) 0.4835(9) 0.026(3) Uiso 1 1 d . . .
H5B H 0.525(2) 0.5506(12) 0.5768(8) 0.030(4) Uiso 1 1 d . . .
C6 C 0.4715(2) 0.38346(14) 0.55954(10) 0.0396(4) Uani 1 1 d . . .
H6A H 0.339(3) 0.3936(15) 0.5566(11) 0.061(5) Uiso 1 1 d . . .
H6B H 0.496(3) 0.3276(16) 0.5185(11) 0.058(5) Uiso 1 1 d . . .
H6C H 0.506(3) 0.3578(16) 0.6125(12) 0.065(5) Uiso 1 1 d . . .
C7 C 0.85552(19) 0.46423(11) 0.62427(7) 0.0252(3) Uani 1 1 d . . .
H7A H 0.8089(17) 0.3928(11) 0.6363(7) 0.015(3) Uiso 1 1 d . . .
H7B H 0.991(2) 0.4627(11) 0.6191(8) 0.027(3) Uiso 1 1 d . . .
C8 C 0.7966(2) 0.54565(12) 0.68850(8) 0.0330(3) Uani 1 1 d . . .
H8A H 0.845(2) 0.5192(12) 0.7390(10) 0.037(4) Uiso 1 1 d . . .
H8B H 0.847(2) 0.6193(14) 0.6766(9) 0.043(4) Uiso 1 1 d . . .
H8C H 0.659(3) 0.5467(13) 0.6959(10) 0.050(5) Uiso 1 1 d . . .

loop_
_atom_site_aniso_label
_atom_site_aniso_U_11
_atom_site_aniso_U_22
_atom_site_aniso_U_33
_atom_site_aniso_U_23
_atom_site_aniso_U_13
_atom_site_aniso_U_12
N2 0.0293(6) 0.0280(6) 0.0270(5) -0.0007(5) -0.0005(5) 0.0022(4)
N3 0.0324(6) 0.0357(6) 0.0298(6) 0.0008(5) 0.0018(5) -0.0001(5)
N4 0.0342(6) 0.0342(6) 0.0295(6) -0.0034(5) 0.0034(5) 0.0005(5)
N5 0.0325(6) 0.0266(6) 0.0303(6) -0.0029(5) 0.0013(5) 0.0020(4)
N6 0.0378(7) 0.0339(6) 0.0335(6) 0.0053(6) -0.0020(5) -0.0018(5)
O1 0.0877(8) 0.0275(5) 0.0480(6) -0.0082(5) 0.0184(6) -0.0065(5)
O2 0.0618(7) 0.0343(5) 0.0284(5) 0.0003(4) 0.0099(5) 0.0030(5)
O3 0.0814(8) 0.0332(5) 0.0434(6) -0.0042(5) 0.0059(6) -0.0067(6)
O4 0.0658(7) 0.0435(6) 0.0418(6) 0.0112(5) 0.0062(5) -0.0111(5)
C9 0.0235(6) 0.0282(7) 0.0260(6) -0.0007(5) 0.0006(5) 0.0020(5)
C10 0.0247(6) 0.0299(6) 0.0274(6) 0.0008(5) -0.0018(5) 0.0011(5)
N1 0.0240(5) 0.0211(5) 0.0237(5) 0.0018(4) -0.0011(4) 0.0010(4)
C1 0.0374(7) 0.0245(7) 0.0320(7) 0.0065(6) -0.0045(6) -0.0057(6)
C2 0.0410(8) 0.0434(9) 0.0416(9) 0.0093(8) -0.0020(8) -0.0152(7)
C3 0.0279(7) 0.0293(7) 0.0289(7) -0.0043(6) 0.0008(5) 0.0054(6)
C4 0.0349(8) 0.0547(10) 0.0293(7) -0.0101(7) -0.0015(6) 0.0071(8)
C5 0.0246(6) 0.0283(7) 0.0260(7) -0.0027(6) -0.0022(5) 0.0033(5)
C6 0.0295(8) 0.0434(9) 0.0459(9) 0.0043(8) -0.0006(7) -0.0074(7)
C7 0.0249(7) 0.0262(7) 0.0245(6) 0.0037(5) -0.0013(5) 0.0010(5)
C8 0.0339(8) 0.0384(8) 0.0266(7) -0.0033(6) -0.0004(6) 0.0006(6)

loop_
_geom_bond_atom_site_label_1
_geom_bond_atom_site_label_2
_geom_bond_distance
_geom_bond_site_symmetry_2
_geom_bond_publ_flag
N2 C10 1.3261(16) . ?
N2 C9 1.3328(17) . ?
N3 C10 1.3323(17) . ?
N3 N4 1.3597(16) . ?
N4 C9 1.3326(16) . ?
N5 O1 1.2181(14) . ?
N5 O2 1.2217(14) . ?
N5 C9 1.4462(17) . ?
N6 O3 1.2173(15) . ?
N6 O4 1.2267(15) . ?
N6 C10 1.4566(18) . ?
C9 C10 2.0012(18) . ?
N1 C1 1.5132(17) . ?
N1 C3 1.5162(16) . ?
N1 C7 1.5197(16) . ?
N1 C5 1.5226(17) . ?
C1 C2 1.510(2) . ?
C3 C4 1.507(2) . ?
C5 C6 1.500(2) . ?
C7 C8 1.5106(19) . ?

loop_
_cod_related_entry_id
_cod_related_entry_database
_cod_related_entry_code
1 ChemSpider 21425550
